data_7005342
loop_
_publ_author_name
'Chang, Chau-Jiun'
'Yang, Cheng-Han'
'Chen, Kellen'
'Chi, Yun'
'Shu, Ching-Fong'
'Ho, Mei-Lin'
'Yeh, Yu-Shan'
'Chou, Pi-Tai'

_publ_section_title
;
 Color tuning associated with heteroleptic cyclometalated Ir(iii)
 complexes: influence of the ancillary ligand
;
_journal_issue 19
_journal_name_full 'Dalton Transactions'
_journal_page_first 1881
_journal_paper_doi 10.1039/b700998d
_journal_year 2007
_chemical_formula_sum 'C29 H23 F4 Ir N8'
_chemical_formula_weight 751.75
_chemical_name_systematic
;
?
;
_space_group_IT_number 14
_symmetry_cell_setting monoclinic
_symmetry_space_group_name_Hall '-P 2ybc'
_symmetry_space_group_name_H-M 'P 1 21/c 1'
_atom_sites_solution_hydrogens geom
_atom_sites_solution_primary direct
_atom_sites_solution_secondary difmap
_audit_creation_method SHELXL-97
_cell_angle_alpha 90.00
_cell_angle_beta 90.799(1)
_cell_angle_gamma 90.00
_cell_formula_units_Z 4
_cell_length_a 10.4704(4)
_cell_length_b 21.4926(8)
_cell_length_c 12.0294(5)
_cell_measurement_reflns_used 6050
_cell_measurement_temperature 150(2)
_cell_measurement_theta_max 26.12
_cell_measurement_theta_min 2.16
_cell_volume 2706.79(18)
_computing_cell_refinement 'Bruker SMART'
_computing_data_collection 'Bruker SMART'
_computing_data_reduction 'Bruker SAINT'
_computing_molecular_graphics 'Bruker SHELXTL'
_computing_publication_material 'Bruker SHELXTL'
_computing_structure_refinement 'SHELXL-97 (Sheldrick, 1997)'
_computing_structure_solution 'SHELXS-97 (Sheldrick, 1990)'
_diffrn_ambient_temperature 150(2)
_diffrn_measured_fraction_theta_full 1.000
_diffrn_measured_fraction_theta_max 1.000
_diffrn_measurement_device_type 'CCD area detector'
_diffrn_measurement_method 'phi and omega scans'
_diffrn_radiation_monochromator graphite
_diffrn_radiation_source 'fine-focus sealed tube'
_diffrn_radiation_type MoK\a
_diffrn_radiation_wavelength 0.71073
_diffrn_reflns_av_R_equivalents 0.0440
_diffrn_reflns_av_sigmaI/netI 0.0416
_diffrn_reflns_limit_h_max 13
_diffrn_reflns_limit_h_min -13
_diffrn_reflns_limit_k_max 26
_diffrn_reflns_limit_k_min -27
_diffrn_reflns_limit_l_max 14
_diffrn_reflns_limit_l_min -15
_diffrn_reflns_number 20650
_diffrn_reflns_theta_full 27.50
_diffrn_reflns_theta_max 27.50
_diffrn_reflns_theta_min 1.94
_exptl_absorpt_coefficient_mu 4.996
_exptl_absorpt_correction_T_max 0.6349
_exptl_absorpt_correction_T_min 0.4348
_exptl_absorpt_correction_type none
_exptl_crystal_colour yellow
_exptl_crystal_density_diffrn 1.845
_exptl_crystal_density_meas ?
_exptl_crystal_density_method 'not measured'
_exptl_crystal_description block
_exptl_crystal_F_000 1464
_exptl_crystal_size_max 0.20
_exptl_crystal_size_mid 0.13
_exptl_crystal_size_min 0.10
_refine_diff_density_max 1.935
_refine_diff_density_min -2.128
_refine_diff_density_rms 0.129
_refine_ls_extinction_method none
_refine_ls_goodness_of_fit_ref 1.148
_refine_ls_hydrogen_treatment constr
_refine_ls_matrix_type full
_refine_ls_number_parameters 413
_refine_ls_number_reflns 6207
_refine_ls_number_restraints 0
_refine_ls_restrained_S_all 1.148
_refine_ls_R_factor_all 0.0481
_refine_ls_R_factor_gt 0.0384
_refine_ls_shift/su_max 0.002
_refine_ls_shift/su_mean 0.000
_refine_ls_structure_factor_coef Fsqd
_refine_ls_weighting_details 'calc w=1/[\s^2^(Fo^2^)+(0.0311P)^2^+0.6663P] where P=(Fo^2^+2Fc^2^)/3'
_refine_ls_weighting_scheme calc
_refine_ls_wR_factor_gt 0.0730
_refine_ls_wR_factor_ref 0.0761
_reflns_number_gt 5410
_reflns_number_total 6207
_reflns_threshold_expression >2sigma(I)
_cod_data_source_file b700998d.txt
_cod_data_source_block ic12045
_cod_depositor_comments
;
The following automatic conversions were performed:
'_symmetry_cell_setting' value 'Monoclinic' changed to 'monoclinic'
according to '/home/saulius/struct/CIF-dictionaries/cif_core.dic'
dictionary named 'cif_core.dic' version 2.4.1 from 2010-06-29.

Automatic conversion script
Id: cif_fix_enum 1527 2010-12-29 10:47:43Z saulius 

The following automatic conversions were performed:

'_exptl_crystal_density_meas' value 'not_measured' was changed to '?'
- the value is perceived as not measured.

Automatic conversion script
Id: cif_fix_values 3008 2015-01-20 13:52:24Z robertas 
;
_cod_original_sg_symbol_H-M P2(1)/c
_cod_database_code 7005342

loop_
_symmetry_equiv_pos_as_xyz
'x, y, z'
'-x, y+1/2, -z+1/2'
'-x, -y, -z'
'x, -y-1/2, z-1/2'

loop_
_atom_site_label
_atom_site_type_symbol
_atom_site_fract_x
_atom_site_fract_y
_atom_site_fract_z
_atom_site_U_iso_or_equiv
_atom_site_adp_type
_atom_site_occupancy
_atom_site_symmetry_multiplicity
_atom_site_calc_flag
_atom_site_refinement_flags
_atom_site_disorder_assembly
_atom_site_disorder_group
Ir Ir 0.213523(14) 0.927075(8) 0.746888(15) 0.02136(6) Uani 1 1 d . . .
N1 N 0.0375(4) 0.93167(18) 0.8353(3) 0.0292(9) Uani 1 1 d . . .
N2 N -0.2096(4) 0.9510(2) 0.9141(4) 0.0413(11) Uani 1 1 d . . .
N3 N 0.1894(3) 1.02299(17) 0.7738(3) 0.0220(8) Uani 1 1 d . . .
N4 N 0.2560(3) 1.07512(17) 0.7502(3) 0.0233(8) Uani 1 1 d . . .
N5 N 0.1193(3) 0.93169(17) 0.6016(3) 0.0254(8) Uani 1 1 d . . .
N6 N 0.1931(3) 0.93069(17) 0.5083(3) 0.0246(8) Uani 1 1 d . . .
N7 N 0.3208(3) 0.91092(18) 0.8833(3) 0.0259(9) Uani 1 1 d . . .
N8 N 0.3525(4) 0.85018(18) 0.9018(3) 0.0294(9) Uani 1 1 d . . .
C1 C -0.0403(5) 0.8841(2) 0.8611(4) 0.0335(12) Uani 1 1 d . . .
H1A H -0.0104 0.8426 0.8533 0.040 Uiso 1 1 calc R . .
C2 C -0.1626(5) 0.8942(3) 0.8988(5) 0.0402(14) Uani 1 1 d . . .
H2A H -0.2150 0.8593 0.9143 0.048 Uiso 1 1 calc R . .
C3 C -0.1315(5) 0.9978(2) 0.8903(4) 0.0363(12) Uani 1 1 d . . .
H3A H -0.1617 1.0391 0.9005 0.044 Uiso 1 1 calc R . .
C4 C -0.0074(4) 0.9899(2) 0.8512(4) 0.0265(10) Uani 1 1 d . . .
C5 C 0.0773(4) 1.0393(2) 0.8215(4) 0.0269(10) Uani 1 1 d . . .
C6 C 0.0711(4) 1.1040(2) 0.8284(4) 0.0312(11) Uani 1 1 d . . .
H6A H 0.0041 1.1287 0.8573 0.037 Uiso 1 1 calc R . .
C7 C 0.1850(4) 1.1239(2) 0.7835(4) 0.0260(10) Uani 1 1 d . A .
C8 C 0.2286(4) 1.1906(2) 0.7648(4) 0.0269(11) Uani 1 1 d . . .
C9 C 0.1417(11) 1.2381(5) 0.8136(12) 0.050(3) Uani 0.580(13) 1 d P A 1
H9A H 0.1276 1.2283 0.8921 0.075 Uiso 0.580(13) 1 calc PR A 1
H9B H 0.0598 1.2377 0.7732 0.075 Uiso 0.580(13) 1 calc PR A 1
H9C H 0.1807 1.2794 0.8076 0.075 Uiso 0.580(13) 1 calc PR A 1
C10 C 0.2318(13) 1.2060(4) 0.6344(9) 0.051(4) Uani 0.580(13) 1 d P A 1
H10A H 0.2828 1.1744 0.5963 0.077 Uiso 0.580(13) 1 calc PR A 1
H10B H 0.2702 1.2471 0.6233 0.077 Uiso 0.580(13) 1 calc PR A 1
H10C H 0.1446 1.2058 0.6038 0.077 Uiso 0.580(13) 1 calc PR A 1
C11 C 0.3637(14) 1.1981(8) 0.8047(16) 0.072(6) Uani 0.580(13) 1 d P A 1
H11A H 0.3681 1.1917 0.8853 0.108 Uiso 0.580(13) 1 calc PR A 1
H11B H 0.3936 1.2401 0.7870 0.108 Uiso 0.580(13) 1 calc PR A 1
H11C H 0.4179 1.1674 0.7679 0.108 Uiso 0.580(13) 1 calc PR A 1
C9' C 0.215(2) 1.2255(7) 0.8798(14) 0.058(6) Uani 0.420(13) 1 d P A 2
H9'A H 0.2517 1.1998 0.9394 0.088 Uiso 0.420(13) 1 calc PR A 2
H9'B H 0.1244 1.2330 0.8943 0.088 Uiso 0.420(13) 1 calc PR A 2
H9'C H 0.2603 1.2654 0.8768 0.088 Uiso 0.420(13) 1 calc PR A 2
C10' C 0.1407(15) 1.2176(7) 0.6809(15) 0.060(6) Uani 0.420(13) 1 d P A 2
H10D H 0.0523 1.2106 0.7035 0.091 Uiso 0.420(13) 1 calc PR A 2
H10E H 0.1548 1.1977 0.6088 0.091 Uiso 0.420(13) 1 calc PR A 2
H10F H 0.1566 1.2624 0.6747 0.091 Uiso 0.420(13) 1 calc PR A 2
C11' C 0.3652(17) 1.1968(10) 0.7333(17) 0.048(6) Uani 0.420(13) 1 d P A 2
H11D H 0.4194 1.1763 0.7893 0.072 Uiso 0.420(13) 1 calc PR A 2
H11E H 0.3878 1.2410 0.7291 0.072 Uiso 0.420(13) 1 calc PR A 2
H11F H 0.3782 1.1772 0.6607 0.072 Uiso 0.420(13) 1 calc PR A 2
C12 C 0.3621(4) 0.92848(19) 0.6434(4) 0.0234(9) Uani 1 1 d . . .
C13 C 0.4926(4) 0.9259(2) 0.6680(4) 0.0276(10) Uani 1 1 d . . .
H13A H 0.5222 0.9257 0.7430 0.033 Uiso 1 1 calc R . .
C14 C 0.5782(4) 0.9238(2) 0.5817(4) 0.0297(11) Uani 1 1 d . . .
C15 C 0.5454(4) 0.9256(2) 0.4711(4) 0.0316(11) Uani 1 1 d . . .
H15A H 0.6076 0.9250 0.4143 0.038 Uiso 1 1 calc R . .
C16 C 0.4161(4) 0.9285(2) 0.4478(4) 0.0278(10) Uani 1 1 d . . .
C17 C 0.3272(4) 0.9295(2) 0.5305(4) 0.0232(9) Uani 1 1 d . . .
C18 C 0.1184(5) 0.9247(2) 0.4166(4) 0.0338(11) Uani 1 1 d . . .
H18A H 0.1466 0.9227 0.3419 0.041 Uiso 1 1 calc R . .
C19 C -0.0058(5) 0.9221(2) 0.4512(5) 0.0371(12) Uani 1 1 d . . .
H19A H -0.0800 0.9182 0.4054 0.045 Uiso 1 1 calc R . .
C20 C -0.0017(4) 0.9264(2) 0.5664(5) 0.0341(12) Uani 1 1 d . . .
H20A H -0.0741 0.9256 0.6131 0.041 Uiso 1 1 calc R . .
C21 C 0.2286(4) 0.8343(2) 0.7369(4) 0.0253(10) Uani 1 1 d . . .
C22 C 0.1810(4) 0.7941(2) 0.6548(4) 0.0291(11) Uani 1 1 d . . .
H22A H 0.1300 0.8097 0.5951 0.035 Uiso 1 1 calc R . .
C23 C 0.2090(5) 0.7314(2) 0.6614(5) 0.0357(12) Uani 1 1 d . . .
C24 C 0.2786(5) 0.7048(2) 0.7452(5) 0.0399(13) Uani 1 1 d . . .
H24A H 0.2952 0.6614 0.7469 0.048 Uiso 1 1 calc R . .
C25 C 0.3237(5) 0.7439(2) 0.8271(5) 0.0371(12) Uani 1 1 d . . .
C26 C 0.3021(4) 0.8072(2) 0.8231(4) 0.0297(11) Uani 1 1 d . . .
C27 C 0.4303(5) 0.8456(3) 0.9909(4) 0.0392(13) Uani 1 1 d . . .
H27A H 0.4655 0.8082 1.0202 0.047 Uiso 1 1 calc R . .
C28 C 0.4503(5) 0.9037(3) 1.0318(5) 0.0385(12) Uani 1 1 d . . .
H28A H 0.5017 0.9150 1.0943 0.046 Uiso 1 1 calc R . .
C29 C 0.3796(5) 0.9434(2) 0.9631(4) 0.0317(11) Uani 1 1 d . . .
H29A H 0.3742 0.9872 0.9719 0.038 Uiso 1 1 calc R . .
F1 F 0.7057(3) 0.92166(15) 0.6078(3) 0.0488(9) Uani 1 1 d . . .
F2 F 0.3779(3) 0.93076(13) 0.3397(2) 0.0379(7) Uani 1 1 d . . .
F3 F 0.1645(3) 0.69327(13) 0.5784(3) 0.0434(8) Uani 1 1 d . . .
F4 F 0.3930(3) 0.71969(15) 0.9129(3) 0.0567(9) Uani 1 1 d . . .

loop_
_atom_site_aniso_label
_atom_site_aniso_U_11
_atom_site_aniso_U_22
_atom_site_aniso_U_33
_atom_site_aniso_U_23
_atom_site_aniso_U_13
_atom_site_aniso_U_12
Ir 0.01777(8) 0.01891(10) 0.02761(11) -0.00253(8) 0.00838(6) -0.00156(7)
N1 0.0241(18) 0.032(2) 0.031(2) -0.0051(19) 0.0120(16) -0.0050(17)
N2 0.027(2) 0.045(3) 0.052(3) -0.011(2) 0.022(2) -0.0085(19)
N3 0.0171(17) 0.021(2) 0.028(2) -0.0028(16) 0.0096(14) -0.0027(14)
N4 0.0199(16) 0.0197(19) 0.030(2) -0.0028(17) 0.0035(15) -0.0029(14)
N5 0.0183(17) 0.022(2) 0.036(2) -0.0048(18) 0.0067(15) 0.0007(15)
N6 0.0250(18) 0.023(2) 0.026(2) -0.0046(17) 0.0041(15) 0.0015(16)
N7 0.0221(18) 0.025(2) 0.031(2) -0.0006(17) 0.0097(16) -0.0041(15)
N8 0.033(2) 0.023(2) 0.032(2) 0.0038(18) 0.0063(17) 0.0003(17)
C1 0.037(3) 0.024(3) 0.040(3) -0.008(2) 0.014(2) -0.006(2)
C2 0.033(3) 0.038(3) 0.051(4) -0.012(3) 0.023(2) -0.012(2)
C3 0.032(3) 0.033(3) 0.045(3) -0.006(2) 0.018(2) -0.004(2)
C4 0.024(2) 0.026(2) 0.030(3) -0.007(2) 0.0076(19) -0.0033(18)
C5 0.020(2) 0.030(3) 0.031(3) -0.005(2) 0.0060(18) -0.0007(18)
C6 0.025(2) 0.029(3) 0.039(3) -0.006(2) 0.008(2) 0.004(2)
C7 0.023(2) 0.026(3) 0.029(3) -0.007(2) 0.0005(18) 0.0005(18)
C8 0.030(2) 0.006(2) 0.044(3) 0.001(2) -0.002(2) 0.0044(17)
C9 0.065(7) 0.020(5) 0.066(9) -0.001(5) 0.005(6) -0.006(5)
C10 0.083(9) 0.017(5) 0.054(7) 0.007(4) 0.009(6) 0.002(5)
C11 0.032(6) 0.036(7) 0.146(17) 0.018(12) -0.032(11) -0.008(5)
C9' 0.098(14) 0.027(8) 0.051(11) -0.023(7) 0.053(10) -0.021(8)
C10' 0.051(9) 0.033(8) 0.098(15) 0.039(9) 0.009(9) 0.009(7)
C11' 0.024(7) 0.033(8) 0.088(15) 0.024(11) 0.014(10) 0.005(6)
C12 0.0203(19) 0.015(2) 0.035(3) 0.001(2) 0.0089(18) 0.0003(17)
C13 0.023(2) 0.028(2) 0.032(3) -0.002(2) 0.0036(18) -0.0029(19)
C14 0.0157(19) 0.027(3) 0.046(3) 0.002(2) 0.0105(19) 0.0019(18)
C15 0.030(2) 0.023(2) 0.043(3) -0.002(2) 0.021(2) -0.004(2)
C16 0.033(2) 0.018(2) 0.032(3) -0.002(2) 0.010(2) -0.0045(19)
C17 0.021(2) 0.020(2) 0.030(2) -0.003(2) 0.0053(17) 0.0011(17)
C18 0.038(3) 0.030(3) 0.033(3) -0.009(2) 0.000(2) 0.000(2)
C19 0.030(2) 0.034(3) 0.047(3) -0.012(3) -0.003(2) 0.000(2)
C20 0.019(2) 0.036(3) 0.047(3) -0.009(3) 0.002(2) -0.003(2)
C21 0.021(2) 0.021(2) 0.034(3) 0.001(2) 0.0143(19) -0.0052(17)
C22 0.025(2) 0.024(3) 0.038(3) 0.000(2) 0.010(2) -0.0074(18)
C23 0.036(3) 0.027(3) 0.044(3) -0.006(2) 0.017(2) -0.012(2)
C24 0.044(3) 0.018(2) 0.058(4) 0.000(3) 0.019(3) -0.002(2)
C25 0.037(3) 0.030(3) 0.045(3) 0.013(3) 0.014(2) 0.004(2)
C26 0.031(2) 0.024(2) 0.035(3) 0.001(2) 0.012(2) -0.0063(19)
C27 0.041(3) 0.037(3) 0.039(3) 0.011(3) -0.001(2) -0.003(2)
C28 0.036(3) 0.039(3) 0.041(3) 0.007(3) -0.004(2) -0.007(2)
C29 0.032(2) 0.029(3) 0.034(3) 0.000(2) 0.009(2) -0.004(2)
F1 0.0177(13) 0.063(2) 0.066(2) -0.0014(18) 0.0109(13) 0.0028(14)
F2 0.0459(17) 0.0381(17) 0.0302(16) -0.0091(14) 0.0107(13) -0.0096(13)
F3 0.0454(17) 0.0262(16) 0.059(2) -0.0141(15) 0.0155(15) -0.0112(13)
F4 0.073(2) 0.0310(17) 0.066(2) 0.0145(18) -0.0050(18) 0.0068(17)

loop_
_atom_type_symbol
_atom_type_description
_atom_type_scat_dispersion_real
_atom_type_scat_dispersion_imag
_atom_type_scat_source
C C 0.0033 0.0016 'International Tables Vol C Tables 4.2.6.8 and 6.1.1.4'
H H 0.0000 0.0000 'International Tables Vol C Tables 4.2.6.8 and 6.1.1.4'
N N 0.0061 0.0033 'International Tables Vol C Tables 4.2.6.8 and 6.1.1.4'
F F 0.0171 0.0103 'International Tables Vol C Tables 4.2.6.8 and 6.1.1.4'
Ir Ir -1.4442 7.9887 'International Tables Vol C Tables 4.2.6.8 and 6.1.1.4'

loop_
_geom_angle_atom_site_label_1
_geom_angle_atom_site_label_2
_geom_angle_atom_site_label_3
_geom_angle
_geom_angle_site_symmetry_1
_geom_angle_site_symmetry_3
_geom_angle_publ_flag
N5 Ir C21 92.02(17) . . ?
N5 Ir N7 171.31(15) . . ?
C21 Ir N7 80.40(17) . . ?
N5 Ir C12 80.45(17) . . ?
C21 Ir C12 85.16(16) . . ?
N7 Ir C12 94.59(17) . . ?
N5 Ir N3 91.54(14) . . ?
C21 Ir N3 174.02(16) . . ?
N7 Ir N3 96.38(15) . . ?
C12 Ir N3 100.18(15) . . ?
N5 Ir N1 90.81(15) . . ?
C21 Ir N1 98.30(15) . . ?
N7 Ir N1 94.46(15) . . ?
C12 Ir N1 170.73(17) . . ?
N3 Ir N1 76.83(14) . . ?
C1 N1 C4 117.2(4) . . ?
C1 N1 Ir 127.4(3) . . ?
C4 N1 Ir 114.6(3) . . ?
C2 N2 C3 115.8(4) . . ?
N4 N3 C5 109.0(4) . . ?
N4 N3 Ir 135.8(3) . . ?
C5 N3 Ir 115.1(3) . . ?
C7 N4 N3 107.0(4) . . ?
C20 N5 N6 106.4(4) . . ?
C20 N5 Ir 136.8(4) . . ?
N6 N5 Ir 115.9(3) . . ?
C18 N6 N5 110.1(4) . . ?
C18 N6 C17 135.1(4) . . ?
N5 N6 C17 114.3(4) . . ?
C29 N7 N8 105.9(4) . . ?
C29 N7 Ir 138.4(4) . . ?
N8 N7 Ir 115.6(3) . . ?
C27 N8 N7 110.1(4) . . ?
C27 N8 C26 134.6(4) . . ?
N7 N8 C26 115.2(4) . . ?
N1 C1 C2 121.6(5) . . ?
N2 C2 C1 122.4(5) . . ?
N2 C3 C4 123.8(5) . . ?
N1 C4 C3 119.2(4) . . ?
N1 C4 C5 115.7(4) . . ?
C3 C4 C5 125.1(4) . . ?
N3 C5 C6 108.9(4) . . ?
N3 C5 C4 117.1(4) . . ?
C6 C5 C4 134.0(4) . . ?
C7 C6 C5 104.1(4) . . ?
N4 C7 C6 110.9(4) . . ?
N4 C7 C8 121.4(4) . . ?
C6 C7 C8 127.6(4) . . ?
C10' C8 C11' 112.5(10) . . ?
C10' C8 C9 67.8(8) . . ?
C11' C8 C9 129.1(10) . . ?
C10' C8 C11 139.0(9) . . ?
C11' C8 C11 33.4(8) . . ?
C9 C8 C11 112.2(9) . . ?
C10' C8 C7 106.6(7) . . ?
C11' C8 C7 114.4(9) . . ?
C9 C8 C7 113.6(5) . . ?
C11 C8 C7 109.8(7) . . ?
C10' C8 C9' 110.4(11) . . ?
C11' C8 C9' 106.2(11) . . ?
C9 C8 C9' 43.0(7) . . ?
C11 C8 C9' 76.4(10) . . ?
C7 C8 C9' 106.7(6) . . ?
C10' C8 C10 43.2(7) . . ?
C11' C8 C10 72.5(8) . . ?
C9 C8 C10 105.4(7) . . ?
C11 C8 C10 105.0(9) . . ?
C7 C8 C10 110.4(5) . . ?
C9' C8 C10 139.5(8) . . ?
C13 C12 C17 116.6(4) . . ?
C13 C12 Ir 129.3(4) . . ?
C17 C12 Ir 114.1(3) . . ?
C14 C13 C12 119.0(5) . . ?
F1 C14 C15 117.0(4) . . ?
F1 C14 C13 118.0(5) . . ?
C15 C14 C13 124.9(4) . . ?
C14 C15 C16 115.4(4) . . ?
F2 C16 C17 120.1(4) . . ?
F2 C16 C15 118.1(4) . . ?
C17 C16 C15 121.8(5) . . ?
C16 C17 C12 122.1(4) . . ?
C16 C17 N6 122.7(4) . . ?
C12 C17 N6 115.1(4) . . ?
N6 C18 C19 107.2(5) . . ?
C18 C19 C20 106.5(5) . . ?
N5 C20 C19 109.8(4) . . ?
C22 C21 C26 116.7(4) . . ?
C22 C21 Ir 129.1(4) . . ?
C26 C21 Ir 114.2(3) . . ?
C23 C22 C21 119.3(5) . . ?
C24 C23 F3 117.5(5) . . ?
C24 C23 C22 124.3(5) . . ?
F3 C23 C22 118.2(5) . . ?
C23 C24 C25 116.7(5) . . ?
F4 C25 C24 119.1(5) . . ?
F4 C25 C26 119.4(5) . . ?
C24 C25 C26 121.5(5) . . ?
C25 C26 C21 121.4(5) . . ?
C25 C26 N8 124.0(5) . . ?
C21 C26 N8 114.6(4) . . ?
N8 C27 C28 108.2(5) . . ?
C27 C28 C29 105.7(5) . . ?
N7 C29 C28 110.1(5) . . ?

loop_
_geom_bond_atom_site_label_1
_geom_bond_atom_site_label_2
_geom_bond_distance
_geom_bond_site_symmetry_2
_geom_bond_publ_flag
Ir N5 1.998(4) . ?
Ir C21 2.004(5) . ?
Ir N7 2.005(4) . ?
Ir C12 2.007(4) . ?
Ir N3 2.102(4) . ?
Ir N1 2.143(4) . ?
N1 C1 1.346(6) . ?
N1 C4 1.351(6) . ?
N2 C2 1.330(7) . ?
N2 C3 1.332(6) . ?
N3 N4 1.352(5) . ?
N3 C5 1.359(5) . ?
N4 C7 1.349(6) . ?
N5 C20 1.334(6) . ?
N5 N6 1.371(5) . ?
N6 C18 1.350(6) . ?
N6 C17 1.426(5) . ?
N7 C29 1.331(6) . ?
N7 N8 1.365(5) . ?
N8 C27 1.341(6) . ?
N8 C26 1.419(6) . ?
C1 C2 1.381(6) . ?
C3 C4 1.398(6) . ?
C4 C5 1.433(6) . ?
C5 C6 1.395(7) . ?
C6 C7 1.384(6) . ?
C7 C8 1.522(6) . ?
C8 C10' 1.475(15) . ?
C8 C11' 1.491(18) . ?
C8 C9 1.493(11) . ?
C8 C11 1.496(14) . ?
C8 C9' 1.582(14) . ?
C8 C10 1.604(11) . ?
C12 C13 1.395(6) . ?
C12 C17 1.401(7) . ?
C13 C14 1.381(7) . ?
C14 F1 1.368(5) . ?
C14 C15 1.370(7) . ?
C15 C16 1.381(6) . ?
C16 F2 1.356(6) . ?
C16 C17 1.372(6) . ?
C18 C19 1.372(7) . ?
C19 C20 1.389(8) . ?
C21 C22 1.399(6) . ?
C21 C26 1.409(7) . ?
C22 C23 1.380(7) . ?
C23 C24 1.361(7) . ?
C23 F3 1.369(6) . ?
C24 C25 1.374(7) . ?
C25 F4 1.357(6) . ?
C25 C26 1.380(7) . ?
C27 C28 1.357(8) . ?
C28 C29 1.393(7) . ?
